data_4320150
loop_
_publ_author_name
'Jae Yoo'
'Akira Yamaguchi'
'Motohiro Nakano'
'J. Krzystek'
'William E. Streib'
'Louis-Claude Brunel'
'Hidehiko Ishimoto'
'George Christou'
'David N. Hendrickson'

_publ_section_title
;
 Mixed-Valence Tetranuclear Manganese Single-Molecule Magnets
;
_journal_name_full 'Inorganic Chemistry'
_journal_page_first 4604
_journal_page_last 4616
_journal_paper_doi 10.1021/ic0012928
_journal_volume 40
_journal_year 2001
_chemical_formula_sum 'C36 H48 Br4 Mn4 N6 O12'
_chemical_formula_weight 1296.18
_space_group_IT_number 14
_symmetry_cell_setting monoclinic
_symmetry_space_group_name_Hall '-P 2ybc'
_symmetry_space_group_name_H-M 'P 1 21/c 1'
_audit_creation_method 'minor manual editing of SDT2CIF v. 1.2 BETA  output'
_cell_angle_alpha 90
_cell_angle_beta 101.2062
_cell_angle_gamma 90
_cell_formula_units_Z 2
_cell_length_a 10.9073(4)
_cell_length_b 15.7885(6)
_cell_length_c 13.9406(5)
_cell_measurement_temperature 113
_cell_volume 2354.94(15)
_computing_data_reduction 'XTEL, local package'
_computing_molecular_graphics 'XTEL, local package'
_computing_publication_material 'XTEL, local package'
_computing_structure_refinement 'XTEL, local package'
_computing_structure_solution MULTAN78
_diffrn_ambient_temperature 113
_diffrn_measured_fraction_theta_full 0
_diffrn_measured_fraction_theta_max 1
_diffrn_radiation_type 'Mo K\a'
_diffrn_radiation_wavelength 0.71073
_diffrn_reflns_av_R_equivalents 0.032
_diffrn_reflns_limit_h_max 15
_diffrn_reflns_limit_h_min -10
_diffrn_reflns_limit_k_max 22
_diffrn_reflns_limit_k_min -20
_diffrn_reflns_limit_l_max 17
_diffrn_reflns_limit_l_min -19
_diffrn_reflns_number 22890
_diffrn_reflns_theta_full 0
_diffrn_reflns_theta_max 29.9992
_diffrn_reflns_theta_min 2.29944
_exptl_absorpt_coefficient_mu 4.5142
_exptl_absorpt_correction_type none
_exptl_absorpt_process_details none
_exptl_crystal_colour black/brown
_exptl_crystal_density_diffrn 1.828
_exptl_crystal_density_method 'not measured'
_exptl_crystal_description 'elongated cube'
_exptl_crystal_F_000 1284
_exptl_crystal_size_max .45
_exptl_crystal_size_mid .25
_exptl_crystal_size_min .25
_refine_diff_density_max 0.61
_refine_diff_density_min -0.46
_refine_ls_abs_structure_details none
_refine_ls_extinction_coef -0.000000196(18)
_refine_ls_extinction_expression
;
Larson, A. C. (1967).  Acta Cryst. 23, p. 664.  Eq. (3)
;
_refine_ls_extinction_method Zachariasen
_refine_ls_goodness_of_fit_ref 1.0691
_refine_ls_matrix_type full
_refine_ls_number_parameters 375
_refine_ls_number_reflns 46920
_refine_ls_R_factor_gt 0.0305
_refine_ls_shift/su_max 0.009
_refine_ls_structure_factor_coef F
_refine_ls_weighting_details w^-1^=\s^2^(F)+(.07F)^2^
_refine_ls_weighting_scheme calc
_refine_ls_wR_factor_ref 0.025
_reflns_number_gt 4697
_reflns_number_total 6863
_reflns_threshold_expression F^2^>2.33\s(F^2^)
_cod_data_source_file ic0012928_1.cif
_cod_data_source_block MSC99113(Complex2)
_cod_original_sg_symbol_H-M 'P 21/c'
_cod_database_code 4320150

loop_
_symmetry_equiv_pos_as_xyz
x,y,z
-x,1/2+y,1/2-z
x,1/2-y,1/2+z
-x,-y,-z

loop_
_atom_site_label
_atom_site_type_symbol
_atom_site_fract_x
_atom_site_fract_y
_atom_site_fract_z
_atom_site_U_iso_or_equiv
_atom_site_adp_type
_atom_site_occupancy
_atom_site_disorder_group
_atom_site_disorder_assembly
MN1 MN 0.75364(4) 0.01918(3) 0.87874(3) 0.01504(13) Uani 1 0 .
MN2 MN 1.05353(4) 0.04877(3) 0.91664(3) 0.01225(12) Uani 1 0 .
BR3 BR 0.53930(3) 0.08853(2) 0.86418(3) 0.03517(12) Uani 1 0 .
O4 O 0.7497(2) 0.01951(17) 0.71848(17) 0.0281(8) Uani 1 0 .
O5 O 0.79294(15) 0.00710(11) 1.03865(13) 0.0148(6) Uani 1 0 .
C6 C 0.7381(3) 0.0575(2) 1.1030(2) 0.0190(9) Uani 1 0 .
C7 C 0.7887(2) 0.03452(17) 1.2081(2) 0.0179(8) Uani 1 0 .
C8 C 0.7375(3) 0.0643(2) 1.2850(2) 0.0267(10) Uani 1 0 .
C9 C 0.7855(3) 0.0363(2) 1.3787(2) 0.0285(11) Uani 1 0 .
C10 C 0.8852(3) -0.0202(2) 1.3933(2) 0.0237(10) Uani 1 0 .
C11 C 0.9356(3) -0.04317(18) 1.3146(2) 0.0187(9) Uani 1 0 .
N12 N 0.88845(19) -0.01701(14) 1.22291(16) 0.0158(7) Uani 1 0 .
O13 O 0.90273(16) 0.10871(11) 0.88246(13) 0.0153(6) Uani 1 0 .
C14 C 0.9026(3) 0.19846(18) 0.8816(2) 0.0173(8) Uani 1 0 .
C15 C 1.0353(2) 0.22961(17) 0.89587(19) 0.0156(8) Uani 1 0 .
C16 C 1.0670(3) 0.31461(19) 0.8925(2) 0.0225(9) Uani 1 0 .
C17 C 1.1919(3) 0.3362(2) 0.9061(2) 0.0257(10) Uani 1 0 .
C18 C 1.2814(3) 0.2736(2) 0.9227(2) 0.0241(10) Uani 1 0 .
C19 C 1.2453(3) 0.1908(2) 0.9255(2) 0.0193(9) Uani 1 0 .
N20 N 1.12318(19) 0.16894(14) 0.91326(16) 0.0141(7) Uani 1 0 .
O21 O 0.94304(16) -0.04803(11) 0.92101(13) 0.0135(5) Uani 1 0 .
C22 C 0.9451(3) -0.12482(19) 0.8689(2) 0.0201(9) Uani 1 0 .
C23 C 0.8190(3) -0.16840(19) 0.8532(2) 0.0212(9) Uani 1 0 .
C24 C 0.8080(3) -0.2549(2) 0.8362(2) 0.0259(10) Uani 1 0 .
C25 C 0.6895(3) -0.2913(2) 0.8205(2) 0.0292(11) Uani 1 0 .
C26 C 0.5857(3) -0.2413(2) 0.8230(2) 0.0314(11) Uani 1 0 .
C27 C 0.6044(3) -0.1555(2) 0.8401(2) 0.0272(10) Uani 1 0 .
N28 N 0.7173(2) -0.11929(15) 0.85477(17) 0.0200(8) Uani 1 0 .
BR29 BR 0.80097(3) 0.19619(2) 0.60897(2) 0.03082(11) Uani 1 0 .
O30 O 0.4124(2) -0.19528(18) 0.5911(2) 0.0342(9) Uani 1 0 .
O31 O 0.5314(3) -0.0373(2) 0.6025(3) 0.0833(17) Uani 1 0 .
H1 H 0.761(3) 0.062(3) 0.693(3) 0.051(14) Uiso 1 0 .
H2 H 0.689(3) 0.005(2) 0.691(2) 0.028(11) Uiso 1 0 .
H3 H 0.751(2) 0.1164(19) 1.090(2) 0.020(8) Uiso 1 0 .
H4 H 0.657(3) 0.0449(18) 1.090(2) 0.019(8) Uiso 1 0 .
H5 H 0.671(3) 0.1019(19) 1.270(2) 0.028(9) Uiso 1 0 .
H6 H 0.759(3) 0.053(2) 1.435(2) 0.049(11) Uiso 1 0 .
H7 H 0.919(3) -0.0417(19) 1.456(2) 0.026(8) Uiso 1 0 .
H8 H 0.999(2) -0.0762(17) 1.3211(18) 0.010(7) Uiso 1 0 .
H9 H 0.851(2) 0.2206(16) 0.8127(19) 0.013(7) Uiso 1 0 .
H10 H 0.865(2) 0.2183(17) 0.9347(19) 0.011(7) Uiso 1 0 .
H11 H 1.007(3) 0.355(2) 0.879(2) 0.031(9) Uiso 1 0 .
H12 H 1.212(3) 0.393(2) 0.901(2) 0.032(9) Uiso 1 0 .
H13 H 1.367(3) 0.2869(18) 0.932(2) 0.023(8) Uiso 1 0 .
H14 H 1.301(2) 0.1455(17) 0.9350(19) 0.013(7) Uiso 1 0 .
H15 H 0.963(2) -0.1150(18) 0.800(2) 0.024(8) Uiso 1 0 .
H16 H 0.996(3) -0.174(2) 0.897(2) 0.034(9) Uiso 1 0 .
H17 H 0.891(3) -0.2885(19) 0.836(2) 0.024(8) Uiso 1 0 .
H18 H 0.679(3) -0.350(2) 0.803(2) 0.035(10) Uiso 1 0 .
H19 H 0.503(3) -0.2689(18) 0.823(2) 0.020(8) Uiso 1 0 .
H20 H 0.539(3) -0.122(2) 0.854(2) 0.030(9) Uiso 1 0 .
H21 H 0.416(3) -0.235(2) 0.612(3) 0.025(12) Uiso 1 0 .
H22 H 0.362(4) -0.198(3) 0.520(3) 0.076 Uiso 1 0 .
H23 H 0.522(3) -0.081(2) 0.614(3) 0.033(12) Uiso 1 0 .
H24 H 0.508(5) -0.035(3) 0.549(3) 0.076 Uiso 1 0 .

loop_
_atom_site_aniso_label
_atom_site_aniso_U_11
_atom_site_aniso_U_22
_atom_site_aniso_U_33
_atom_site_aniso_U_12
_atom_site_aniso_U_13
_atom_site_aniso_U_23
MN1 0.0110(2) 0.0163(4) 0.0172(3) -0.00094(17) 0.00119(16) 0.00033(17)
MN2 0.0094(2) 0.0116(3) 0.0161(3) 0.00120(16) 0.00341(15) 0.00000(17)
BR3 0.01403(19) 0.0359(7) 0.0554(8) 0.00941(14) 0.00630(14) 0.01991(17)
O4 0.0339(15) 0.0272(14) 0.0214(13) -0.0127(12) 0.0006(11) 0.0008(11)
O5 0.0105(9) 0.0183(11) 0.0158(10) 0.0047(8) 0.0032(7) -0.0010(8)
C6 0.0151(14) 0.0215(16) 0.0215(16) 0.0051(12) 0.0062(12) 0.0003(12)
C7 0.0157(13) 0.0177(15) 0.0203(15) 0.0000(11) 0.0032(11) -0.0028(11)
C8 0.0205(15) 0.035(2) 0.0256(17) 0.0081(14) 0.0075(13) -0.0043(14)
C9 0.0262(17) 0.039(2) 0.0215(17) -0.0002(15) 0.0076(14) -0.0082(15)
C10 0.0233(16) 0.0274(18) 0.0190(15) -0.0066(14) 0.0005(13) 0.0014(13)
C11 0.0168(14) 0.0167(15) 0.0224(15) -0.0018(12) 0.0028(12) 0.0030(12)
N12 0.0135(11) 0.0155(12) 0.0194(12) -0.0007(10) 0.0054(9) 0.0007(10)
O13 0.0101(9) 0.0122(10) 0.0229(11) 0.0003(7) 0.0013(8) 0.0008(8)
C14 0.0146(13) 0.0148(14) 0.0228(15) 0.0023(11) 0.0044(12) -0.0002(12)
C15 0.0155(13) 0.0157(14) 0.0158(14) -0.0009(11) 0.0032(11) 0.0004(11)
C16 0.0256(16) 0.0155(15) 0.0268(17) 0.0027(13) 0.0064(13) 0.0020(12)
C17 0.0281(17) 0.0197(16) 0.0320(18) -0.0082(14) 0.0122(14) -0.0012(14)
C18 0.0175(15) 0.0279(18) 0.0286(18) -0.0062(13) 0.0085(13) -0.0016(13)
C19 0.0155(14) 0.0240(16) 0.0197(15) 0.0004(12) 0.0065(11) -0.0012(13)
N20 0.0114(11) 0.0148(12) 0.0169(12) 0.0024(9) 0.0048(9) -0.0007(9)
O21 0.0111(9) 0.0115(9) 0.0179(10) -0.0007(7) 0.0031(7) -0.0033(8)
C22 0.0195(15) 0.0172(15) 0.0245(16) 0.0013(12) 0.0065(12) -0.0037(13)
C23 0.0237(15) 0.0208(15) 0.0177(15) 0.0021(13) 0.0003(12) 0.0011(12)
C24 0.0300(17) 0.0222(17) 0.0241(17) -0.0012(14) 0.0022(14) -0.0015(13)
C25 0.0373(19) 0.0197(17) 0.0267(18) -0.0065(15) -0.0032(14) -0.0021(13)
C26 0.0245(17) 0.031(2) 0.035(2) -0.0070(15) -0.0031(14) -0.0007(15)
C27 0.0194(15) 0.0272(18) 0.0322(19) 0.0000(14) -0.0017(13) 0.0008(14)
N28 0.0201(12) 0.0203(14) 0.0179(13) 0.0000(10) -0.0006(10) -0.0003(10)
BR29 0.0365(4) 0.0241(5) 0.0290(4) -0.00274(15) -0.00074(14) 0.00766(14)
O30 0.0274(14) 0.0330(17) 0.0398(17) 0.0020(12) 0.0003(11) -0.0034(14)
O31 0.048(2) 0.052(2) 0.127(4) -0.0249(17) -0.040(2) 0.042(2)

loop_
_atom_type_symbol
_atom_type_description
_atom_type_scat_dispersion_real
_atom_type_scat_dispersion_imag
_atom_type_scat_source
BR Br -0.374 2.456 'International Tables Vol. IV (1974) Table 2.2B'
MN Mn 0.295 0.729 'International Tables Vol. IV (1974) Table 2.2B'
O O 0.008 0.006 'International Tables Vol. IV (1974) Table 2.2B'
N N 0.004 0.003 'International Tables Vol. IV (1974) Table 2.2B'
C C 0.002 0.002 'International Tables Vol. IV (1974) Table 2.2B'
H H 0 0 'International Tables Vol. IV (1974) Table 2.2B'

loop_
_geom_angle_atom_site_label_1
_geom_angle_atom_site_label_2
_geom_angle_atom_site_label_3
_geom_angle
_geom_angle_site_symmetry_1
_geom_angle_site_symmetry_2
_geom_angle_site_symmetry_3
_geom_angle_publ_flag
O4 MN1 O5 168.89(8) . . . no
O4 MN1 O13 83.66(9) . . . no
O4 MN1 O21 95.71(8) . . . no
O4 MN1 N28 83.33(9) . . . no
O5 MN1 O13 92.02(7) . . . no
O5 MN1 O21 73.18(6) . . . no
O5 MN1 N28 93.48(8) . . . no
O13 MN1 O21 70.03(6) . . . no
O13 MN1 N28 139.34(8) . . . no
O21 MN1 N28 73.18(7) . . . no
O5 MN2 O13 175.21(8) 4_757 . . no
O5 MN2 O21 97.88(8) 4_757 . . no
O5 MN2 O21 79.96(7) 4_757 . 4_757 no
O5 MN2 N12 78.34(8) 4_757 . 4_757 no
O5 MN2 N20 97.54(8) 4_757 . . no
O13 MN2 O21 83.51(8) . . . no
O13 MN2 O21 95.75(7) . . 4_757 no
O13 MN2 N12 106.07(8) . . 4_757 no
O13 MN2 N20 80.66(8) . . . no
O21 MN2 O21 81.65(7) . . 4_757 no
O21 MN2 N12 97.67(8) . . 4_757 no
O21 MN2 N12 157.99(7) 4_757 . 4_757 no
O21 MN2 N20 163.53(8) . . . no
O21 MN2 N20 95.39(8) 4_757 . . no
N12 MN2 N20 91.08(8) 4_757 . . no
MN1 O4 H1 120(3) . . . no
MN1 O4 H2 111(3) . . . no
H1 O4 H2 103(4) . . . no
MN1 O5 MN2 111.19(8) . . 4_757 no
MN1 O5 C6 124.86(16) . . . no
MN2 O5 C6 120.68(16) 4_757 . . no
MN1 O13 MN2 107.24(8) . . . no
MN1 O13 C14 131.19(15) . . . no
MN2 O13 C14 120.36(15) . . . no
MN1 O21 MN2 95.66(6) . . 4_757 no
MN1 O21 MN2 99.22(8) . . . no
MN1 O21 C22 111.55(15) . . . no
MN2 O21 MN2 98.35(7) 4_757 . . no
MN2 O21 C22 120.77(17) 4_757 . . no
MN2 O21 C22 125.60(16) . . . no
H21 O30 H22 110(4) . . . no
H23 O31 H24 104(5) . . . no
MN2 N12 C7 111.32(17) 4_757 . . no
MN2 N12 C11 129.94(19) 4_757 . . no
C7 N12 C11 118.7(2) . . . no
MN2 N20 C15 114.19(17) . . . no
MN2 N20 C19 126.42(19) . . . no
C15 N20 C19 119.4(2) . . . no
MN1 N28 C23 116.08(18) . . . no
MN1 N28 C27 124.9(2) . . . no
C23 N28 C27 119.0(3) . . . no
O5 C6 C7 111.2(2) . . . no
O5 C6 H3 109.3(17) . . . no
O5 C6 H4 105.4(19) . . . no
C7 C6 H3 112.2(17) . . . no
C7 C6 H4 108.3(18) . . . no
H3 C6 H4 110(2) . . . no
N12 C7 C6 115.4(2) . . . no
N12 C7 C8 121.6(3) . . . no
C6 C7 C8 123.0(3) . . . no
C7 C8 C9 119.2(3) . . . no
C7 C8 H5 116.9(18) . . . no
C9 C8 H5 123.9(18) . . . no
C8 C9 C10 119.0(3) . . . no
C8 C9 H6 126(2) . . . no
C10 C9 H6 115(2) . . . no
C9 C10 C11 118.5(3) . . . no
C9 C10 H7 121.2(18) . . . no
C11 C10 H7 120.3(18) . . . no
N12 C11 C10 122.8(3) . . . no
N12 C11 H8 116.1(18) . . . no
C10 C11 H8 121.1(18) . . . no
O13 C14 C15 109.1(2) . . . no
O13 C14 H9 109.4(14) . . . no
O13 C14 H10 108.5(16) . . . no
C15 C14 H9 109.7(14) . . . no
C15 C14 H10 109.5(15) . . . no
H9 C14 H10 111(2) . . . no
N20 C15 C14 115.2(2) . . . no
N20 C15 C16 121.4(3) . . . no
C14 C15 C16 123.4(3) . . . no
C15 C16 C17 118.6(3) . . . no
C15 C16 H11 121(2) . . . no
C17 C16 H11 120(2) . . . no
C16 C17 C18 119.7(3) . . . no
C16 C17 H12 118.0(19) . . . no
C18 C17 H12 122.2(19) . . . no
C17 C18 C19 119.4(3) . . . no
C17 C18 H13 121.0(18) . . . no
C19 C18 H13 119.6(18) . . . no
N20 C19 C18 121.4(3) . . . no
N20 C19 H14 114.7(16) . . . no
C18 C19 H14 123.9(16) . . . no
O21 C22 C23 111.0(2) . . . no
O21 C22 H15 112.0(17) . . . no
O21 C22 H16 121.7(18) . . . no
C23 C22 H15 105.5(15) . . . no
C23 C22 H16 97.2(18) . . . no
H15 C22 H16 107(2) . . . no
N28 C23 C22 117.4(3) . . . no
N28 C23 C24 121.4(3) . . . no
C22 C23 C24 121.2(3) . . . no
C23 C24 C25 118.7(3) . . . no
C23 C24 H17 117.0(16) . . . no
C25 C24 H17 124.3(16) . . . no
C24 C25 C26 119.9(3) . . . no
C24 C25 H18 119.7(19) . . . no
C26 C25 H18 120.2(18) . . . no
C25 C26 C27 117.9(3) . . . no
C25 C26 H19 119.7(16) . . . no
C27 C26 H19 121.7(16) . . . no
N28 C27 C26 123.1(3) . . . no
N28 C27 H20 116.1(19) . . . no
C26 C27 H20 119.7(19) . . . no

loop_
_geom_bond_atom_site_label_1
_geom_bond_atom_site_label_2
_geom_bond_distance
_geom_bond_site_symmetry_1
_geom_bond_site_symmetry_2
_geom_bond_publ_flag
MN1 O4 2.226(2) . . no
MN1 O5 2.1950(18) . . no
MN1 O13 2.1477(18) . . no
MN1 O21 2.2952(17) . . no
MN1 N28 2.235(2) . . no
MN2 O5 1.8882(17) . 4_757 no
MN2 O13 1.8770(17) . . no
MN2 O21 1.9545(18) . . no
MN2 O21 2.2563(18) . 4_757 no
MN2 O21 2.2563(18) . 4_757 no
MN2 N12 2.217(2) . 4_757 no
MN2 N20 2.048(2) . . no
O4 H1 0.78(4) . . no
O4 H2 0.73(3) . . no
O5 C6 1.416(3) . . no
O13 C14 1.417(3) . . no
O21 C22 1.416(3) . . no
O30 H21 0.69(3) . . no
O30 H22 1.04(4) . . no
O31 H23 0.72(3) . . no
O31 H24 0.73(4) . . no
N12 C7 1.342(3) . . no
N12 C11 1.346(3) . . no
N20 C15 1.344(3) . . no
N20 C19 1.355(3) . . no
N28 C23 1.357(3) . . no
N28 C27 1.337(4) . . no
C6 C7 1.507(4) . . no
C6 H3 0.96(3) . . no
C6 H4 0.89(3) . . no
C7 C8 1.384(4) . . no
C8 C9 1.382(4) . . no
C8 H5 0.93(3) . . no
C9 C10 1.391(4) . . no
C9 H6 0.92(3) . . no
C10 C11 1.368(4) . . no
C10 H7 0.94(3) . . no
C11 H8 0.86(3) . . no
C14 C15 1.504(4) . . no
C14 H9 1.07(3) . . no
C14 H10 0.96(3) . . no
C15 C16 1.389(4) . . no
C16 C17 1.381(4) . . no
C16 H11 0.91(3) . . no
C17 C18 1.377(4) . . no
C17 H12 0.94(3) . . no
C18 C19 1.368(4) . . no
C18 H13 0.94(3) . . no
C19 H14 0.93(3) . . no
C22 C23 1.515(4) . . no
C22 H15 1.02(3) . . no
C22 H16 0.99(3) . . no
C23 C24 1.387(4) . . no
C24 C25 1.393(4) . . no
C24 H17 1.05(3) . . no
C25 C26 1.386(5) . . no
C25 H18 0.96(3) . . no
C26 C27 1.385(4) . . no
C26 H19 1.01(3) . . no
C27 H20 0.94(3) . . no
